data_1551955
loop_
_publ_author_name
'Ando, Naoki'
'Soutome, Hiroki'
'Yamaguchi, Shigehiro'

_publ_section_title
;
 Near-Infrared Fluorescein Dyes Containing a Tricoordinate Boron Atom
;
_journal_name_full 'Chemical Science'
_journal_paper_doi 10.1039/C9SC02314C
_journal_year 2019
_chemical_formula_moiety 'C35.40 H34.60 B O4'
_chemical_formula_sum 'C35.4 H34.6 B O4'
_chemical_formula_weight 534.84
_space_group_crystal_system orthorhombic
_space_group_IT_number 33
_space_group_name_Hall 'P 2c -2n'
_space_group_name_H-M_alt 'P n a 21'
_symmetry_space_group_name_Hall 'P 2c -2n'
_symmetry_space_group_name_H-M 'P n a 21'
_atom_sites_solution_hydrogens geom
_audit_creation_method SHELXL-2017/1
_audit_update_record
;
2019-05-01 deposited with the CCDC.    2019-07-03 downloaded from the CCDC.
;
_cell_angle_alpha 90
_cell_angle_beta 90
_cell_angle_gamma 90
_cell_formula_units_Z 4
_cell_length_a 13.313(2)
_cell_length_b 11.317(2)
_cell_length_c 22.471(4)
_cell_measurement_reflns_used 5798
_cell_measurement_temperature 123(2)
_cell_measurement_theta_max 27.5
_cell_measurement_theta_min 3.1
_cell_volume 3385.6(10)
_computing_structure_refinement 'SHELXL-2017/1 (Sheldrick, 2017)'
_diffrn_ambient_temperature 123(2)
_diffrn_measured_fraction_theta_full 0.998
_diffrn_measured_fraction_theta_max 0.999
_diffrn_measurement_device_type
;
Rigaku Single Crystal X-ray diffractometer equipped with 
FR-X generator, Varimax optics, and PILATUS 200K photon 
counting detector
;
_diffrn_radiation_type MoKa
_diffrn_radiation_wavelength 0.71075
_diffrn_reflns_av_R_equivalents 0.0773
_diffrn_reflns_av_unetI/netI 0.0509
_diffrn_reflns_Laue_measured_fraction_full 0.998
_diffrn_reflns_Laue_measured_fraction_max 0.999
_diffrn_reflns_limit_h_max 17
_diffrn_reflns_limit_h_min -17
_diffrn_reflns_limit_k_max 14
_diffrn_reflns_limit_k_min -14
_diffrn_reflns_limit_l_max 29
_diffrn_reflns_limit_l_min -29
_diffrn_reflns_number 43491
_diffrn_reflns_point_group_measured_fraction_full 0.998
_diffrn_reflns_point_group_measured_fraction_max 0.998
_diffrn_reflns_theta_full 25.242
_diffrn_reflns_theta_max 27.498
_diffrn_reflns_theta_min 3.060
_exptl_absorpt_coefficient_mu 0.067
_exptl_absorpt_correction_T_max 1.000
_exptl_absorpt_correction_T_min 0.732
_exptl_absorpt_correction_type multi-scan
_exptl_absorpt_process_details 'Jacobson, R. (1998) Private communication'
_exptl_crystal_colour purple
_exptl_crystal_density_diffrn 1.049
_exptl_crystal_description plate
_exptl_crystal_F_000 1136
_exptl_crystal_size_max 0.160
_exptl_crystal_size_mid 0.060
_exptl_crystal_size_min 0.020
_refine_diff_density_max 0.696
_refine_diff_density_min -0.312
_refine_diff_density_rms 0.082
_refine_ls_abs_structure_details
;
 Flack x determined using 2437 quotients [(I+)-(I-)]/[(I+)+(I-)]
 (Parsons, Flack and Wagner, Acta Cryst. B69 (2013) 249-259).
;
_refine_ls_abs_structure_Flack 1.9(6)
_refine_ls_extinction_method none
_refine_ls_goodness_of_fit_ref 1.026
_refine_ls_hydrogen_treatment none
_refine_ls_matrix_type full
_refine_ls_number_parameters 406
_refine_ls_number_reflns 7766
_refine_ls_number_restraints 6
_refine_ls_restrained_S_all 1.035
_refine_ls_R_factor_all 0.0801
_refine_ls_R_factor_gt 0.0616
_refine_ls_shift/su_max 0.004
_refine_ls_shift/su_mean 0.000
_refine_ls_structure_factor_coef Fsqd
_refine_ls_weighting_details 'w=1/[\s^2^(Fo^2^)+(0.1148P)^2^] where P=(Fo^2^+2Fc^2^)/3'
_refine_ls_weighting_scheme calc
_refine_ls_wR_factor_gt 0.1602
_refine_ls_wR_factor_ref 0.1706
_reflns_Friedel_coverage 0.948
_reflns_Friedel_fraction_full 0.997
_reflns_Friedel_fraction_max 0.997
_reflns_number_gt 5952
_reflns_number_total 7766
_reflns_threshold_expression 'I > 2\s(I)'
_cod_data_source_file c9sc02314c2.cif
_cod_data_source_block BF3
_cod_depositor_comments
;
The following automatic conversions were performed:

'_exptl_absorpt_correction_type' value 'Multi-scan' changed to
'multi-scan' according to
/home/data/users/saulius/crontab/automatic-downloads/rss-feeds/RSC/lib/dictionaries/cif_core.dic
dictionary named 'cif_core.dic' version 2.4.2 from 2011-04-26.

Automatic conversion script
Id: cif_fix_values 4973 2017-02-22 13:04:09Z antanas 
;
_cod_original_cell_volume 3385.5(11)
_cod_original_formula_sum 'C35.40 H34.60 B O4'
_cod_database_code 1551955
_shelx_shelxl_version_number 2017/1
_shelx_space_group_comment
;
The symmetry employed for this shelxl refinement is uniquely defined
by the following loop, which should always be used as a source of
symmetry information in preference to the above space-group names.
They are only intended as comments.
;
_shelx_estimated_absorpt_t_min 0.989
_shelx_estimated_absorpt_t_max 0.999

loop_
_space_group_symop_operation_xyz
'x, y, z'
'-x, -y, z+1/2'
'-x+1/2, y+1/2, z+1/2'
'x+1/2, -y+1/2, z'

loop_
_atom_site_label
_atom_site_type_symbol
_atom_site_fract_x
_atom_site_fract_y
_atom_site_fract_z
_atom_site_U_iso_or_equiv
_atom_site_adp_type
_atom_site_occupancy
_atom_site_site_symmetry_order
_atom_site_calc_flag
_atom_site_refinement_flags_posn
_atom_site_refinement_flags_adp
_atom_site_refinement_flags_occupancy
B1 B 0.0666(3) 0.5494(3) 0.42762(18) 0.0228(7) Uani 1 1 d . . .
C1 C 0.0264(3) 0.4795(3) 0.48082(15) 0.0258(7) Uani 1 1 d . . .
C2 C 0.0833(3) 0.4696(3) 0.53138(15) 0.0270(7) Uani 1 1 d . . .
C3 C 0.0435(3) 0.3986(3) 0.58135(17) 0.0343(9) Uani 1 1 d . . .
C4 C -0.0567(3) 0.3501(4) 0.57491(18) 0.0451(11) Uani 1 1 d . . .
H4 H -0.085313 0.308567 0.607514 0.054 Uiso 1 1 calc R U .
C5 C -0.1106(3) 0.3613(4) 0.52495(17) 0.0367(9) Uani 1 1 d . . .
H5 H -0.175905 0.327761 0.523002 0.044 Uiso 1 1 calc R U .
C6 C -0.0717(3) 0.4228(3) 0.47461(15) 0.0270(7) Uani 1 1 d . . .
C7 C -0.1222(2) 0.4271(3) 0.42140(16) 0.0230(7) Uani 1 1 d . . .
C8 C -0.0854(2) 0.4884(3) 0.36769(15) 0.0224(7) Uani 1 1 d . . .
C9 C -0.1401(2) 0.4877(3) 0.31517(16) 0.0254(7) Uani 1 1 d . . .
H9 H -0.200039 0.442501 0.312329 0.031 Uiso 1 1 calc R U .
C10 C -0.1071(3) 0.5534(3) 0.26676(16) 0.0271(7) Uani 1 1 d . . .
H10 H -0.145100 0.552910 0.230969 0.032 Uiso 1 1 calc R U .
C11 C -0.0186(3) 0.6206(3) 0.26986(16) 0.0259(7) Uani 1 1 d . . .
C12 C 0.0408(2) 0.6196(3) 0.32174(15) 0.0220(7) Uani 1 1 d . . .
C13 C 0.0062(2) 0.5544(3) 0.36996(15) 0.0215(6) Uani 1 1 d . . .
O1 O 0.0930(2) 0.3804(3) 0.62775(12) 0.0410(7) Uani 1 1 d . . .
O2 O 0.0079(2) 0.6881(2) 0.22236(11) 0.0330(6) Uani 1 1 d . . .
H2 H -0.020877 0.662657 0.191674 0.049 Uiso 1 1 calc R U .
C14 C 0.1662(3) 0.6113(3) 0.43165(15) 0.0241(7) Uani 1 1 d . . .
C15 C 0.2004(2) 0.6782(3) 0.38280(15) 0.0241(7) Uani 1 1 d . . .
C16 C 0.2934(3) 0.7349(3) 0.38795(17) 0.0297(8) Uani 1 1 d . . .
H16 H 0.318427 0.781152 0.355939 0.036 Uiso 1 1 calc R U .
C17 C 0.3487(3) 0.7235(3) 0.43953(18) 0.0333(8) Uani 1 1 d . . .
H17 H 0.411667 0.762725 0.442239 0.040 Uiso 1 1 calc R U .
C18 C 0.3163(3) 0.6579(3) 0.48697(17) 0.0324(8) Uani 1 1 d . . .
H18 H 0.356795 0.651592 0.521628 0.039 Uiso 1 1 calc R U .
C19 C 0.2231(3) 0.5998(3) 0.48437(16) 0.0254(7) Uani 1 1 d . . .
C20 C 0.1879(3) 0.5263(3) 0.53765(16) 0.0276(8) Uani 1 1 d . . .
C21 C 0.1863(3) 0.6077(4) 0.59299(18) 0.0391(9) Uani 1 1 d . . .
H21A H 0.252927 0.642733 0.598663 0.059 Uiso 1 1 calc R U .
H21B H 0.168314 0.561215 0.628221 0.059 Uiso 1 1 calc R U .
H21C H 0.136685 0.670550 0.587126 0.059 Uiso 1 1 calc R U .
C22 C 0.2652(3) 0.4250(4) 0.54590(19) 0.0387(9) Uani 1 1 d . . .
H22A H 0.332520 0.458598 0.550952 0.058 Uiso 1 1 calc R U .
H22B H 0.264409 0.373734 0.510740 0.058 Uiso 1 1 calc R U .
H22C H 0.247578 0.378584 0.581213 0.058 Uiso 1 1 calc R U .
C23 C 0.1398(2) 0.6921(3) 0.32473(16) 0.0248(7) Uani 1 1 d . . .
C24 C 0.1117(3) 0.8244(3) 0.31842(18) 0.0308(8) Uani 1 1 d . . .
H24A H 0.172435 0.872763 0.321948 0.046 Uiso 1 1 calc R U .
H24B H 0.064169 0.846220 0.349862 0.046 Uiso 1 1 calc R U .
H24C H 0.080668 0.837813 0.279446 0.046 Uiso 1 1 calc R U .
C25 C 0.2089(3) 0.6542(4) 0.27260(17) 0.0315(8) Uani 1 1 d . . .
H25A H 0.270390 0.701805 0.273232 0.047 Uiso 1 1 calc R U .
H25B H 0.173776 0.666493 0.234768 0.047 Uiso 1 1 calc R U .
H25C H 0.226196 0.570492 0.276838 0.047 Uiso 1 1 calc R U .
C26 C -0.2205(3) 0.3643(3) 0.41486(16) 0.0253(7) Uani 1 1 d . . .
C27 C -0.3094(3) 0.4159(3) 0.43461(17) 0.0302(8) Uani 1 1 d . . .
C28 C -0.4014(3) 0.3615(4) 0.42476(19) 0.0358(9) Uani 1 1 d . . .
H28 H -0.461934 0.396965 0.438320 0.043 Uiso 1 1 calc R U .
C29 C -0.4034(3) 0.2538(4) 0.3946(2) 0.0390(9) Uani 1 1 d . . .
H29 H -0.466280 0.216904 0.387071 0.047 Uiso 1 1 calc R U .
C30 C -0.3166(3) 0.1995(3) 0.37543(19) 0.0351(9) Uani 1 1 d . . .
H30 H -0.319282 0.125780 0.355283 0.042 Uiso 1 1 calc R U .
C31 C -0.2247(3) 0.2546(3) 0.38611(16) 0.0283(7) Uani 1 1 d . . .
O3 O -0.2977(2) 0.5219(2) 0.46330(14) 0.0385(7) Uani 1 1 d . . .
C32 C -0.3863(4) 0.5791(4) 0.4849(2) 0.0477(11) Uani 1 1 d . . .
H32A H -0.367999 0.654536 0.503404 0.072 Uiso 1 1 calc R U .
H32B H -0.419221 0.528489 0.514422 0.072 Uiso 1 1 calc R U .
H32C H -0.432403 0.593606 0.451689 0.072 Uiso 1 1 calc R U .
O4 O -0.13446(18) 0.2095(2) 0.37001(14) 0.0352(6) Uani 1 1 d . . .
C33 C -0.1341(3) 0.0959(4) 0.3416(2) 0.0472(11) Uani 1 1 d . . .
H33A H -0.064796 0.073113 0.332343 0.071 Uiso 1 1 calc R U .
H33B H -0.173183 0.099951 0.304667 0.071 Uiso 1 1 calc R U .
H33C H -0.164012 0.037187 0.368253 0.071 Uiso 1 1 calc R U .
C50 C 0.1551(15) 0.0701(19) 0.6325(8) 0.091(6) Uani 0.4 1 d D . P
H50A H 0.207690 0.010785 0.638956 0.136 Uiso 0.4 1 calc R U P
H50B H 0.175829 0.145228 0.650412 0.136 Uiso 0.4 1 calc R U P
H50C H 0.144561 0.080990 0.589732 0.136 Uiso 0.4 1 calc R U P
C51 C 0.0618(17) 0.0302(13) 0.6601(9) 0.094(7) Uani 0.4 1 d D . P
H51A H 0.013077 0.095260 0.654294 0.113 Uiso 0.4 1 calc R U P
H51B H 0.075519 0.026946 0.703397 0.113 Uiso 0.4 1 calc R U P
C52 C 0.002(2) -0.088(3) 0.6449(16) 0.26(3) Uani 0.4 1 d D . P
H52A H -0.049353 -0.070057 0.614631 0.309 Uiso 0.4 1 calc R U P
H52B H 0.049949 -0.145415 0.627195 0.309 Uiso 0.4 1 calc R U P
C53 C -0.0485(18) -0.1454(19) 0.6988(12) 0.141(12) Uani 0.4 1 d D . P
H53A H -0.116126 -0.111699 0.705588 0.169 Uiso 0.4 1 calc R U P
H53B H -0.007630 -0.134914 0.735282 0.169 Uiso 0.4 1 calc R U P
C54 C -0.055(2) -0.280(2) 0.681(2) 0.24(3) Uani 0.4 1 d D . P
H54A H -0.060453 -0.282541 0.636830 0.292 Uiso 0.4 1 calc R U P
H54B H 0.010023 -0.316319 0.691314 0.292 Uiso 0.4 1 calc R U P
C55 C -0.1199(19) -0.343(3) 0.7003(13) 0.128(9) Uani 0.4 1 d D . P
H55A H -0.174484 -0.294060 0.716313 0.193 Uiso 0.4 1 calc R U P
H55B H -0.092084 -0.392185 0.732021 0.193 Uiso 0.4 1 calc R U P
H55C H -0.146024 -0.393138 0.668377 0.193 Uiso 0.4 1 calc R U P

loop_
_atom_site_aniso_label
_atom_site_aniso_U_11
_atom_site_aniso_U_22
_atom_site_aniso_U_33
_atom_site_aniso_U_23
_atom_site_aniso_U_13
_atom_site_aniso_U_12
B1 0.0189(18) 0.0190(16) 0.0307(19) -0.0016(14) 0.0026(15) 0.0004(13)
C1 0.0225(17) 0.0264(17) 0.0285(18) -0.0023(13) 0.0026(14) -0.0049(13)
C2 0.0264(18) 0.0300(18) 0.0246(16) -0.0003(13) 0.0013(14) -0.0090(14)
C3 0.039(2) 0.039(2) 0.0250(18) 0.0018(15) 0.0009(15) -0.0118(17)
C4 0.044(2) 0.062(3) 0.029(2) 0.0086(19) 0.0050(18) -0.027(2)
C5 0.0294(19) 0.045(2) 0.036(2) 0.0011(17) 0.0038(16) -0.0168(17)
C6 0.0220(17) 0.0275(17) 0.0316(18) -0.0012(14) 0.0010(14) -0.0062(14)
C7 0.0157(15) 0.0202(15) 0.0332(17) -0.0014(13) 0.0036(13) -0.0019(12)
C8 0.0182(15) 0.0191(15) 0.0298(17) -0.0016(13) 0.0018(13) -0.0014(12)
C9 0.0194(16) 0.0228(16) 0.0341(18) -0.0032(14) 0.0005(14) -0.0014(12)
C10 0.0247(17) 0.0284(17) 0.0281(16) -0.0040(14) -0.0064(14) -0.0009(14)
C11 0.0267(17) 0.0242(16) 0.0267(16) -0.0027(14) 0.0020(14) -0.0018(13)
C12 0.0210(15) 0.0179(14) 0.0272(16) -0.0028(12) 0.0017(13) -0.0017(12)
C13 0.0178(15) 0.0182(14) 0.0286(16) -0.0011(13) 0.0004(13) 0.0010(12)
O1 0.0429(16) 0.0518(18) 0.0283(14) 0.0070(12) -0.0018(12) -0.0173(13)
O2 0.0366(15) 0.0367(14) 0.0256(12) 0.0033(11) -0.0035(11) -0.0135(11)
C14 0.0237(17) 0.0194(15) 0.0293(16) -0.0001(13) 0.0012(14) -0.0020(13)
C15 0.0215(16) 0.0209(15) 0.0299(17) -0.0005(13) 0.0007(13) -0.0021(13)
C16 0.0265(18) 0.0263(16) 0.0364(19) 0.0057(15) 0.0032(15) -0.0070(14)
C17 0.0204(17) 0.0315(19) 0.048(2) 0.0049(16) -0.0055(16) -0.0115(14)
C18 0.0249(18) 0.038(2) 0.0347(19) 0.0064(16) -0.0083(15) -0.0079(16)
C19 0.0224(17) 0.0238(16) 0.0302(17) 0.0003(13) -0.0029(14) -0.0067(13)
C20 0.0238(18) 0.0319(18) 0.0270(17) 0.0027(14) 0.0012(14) -0.0090(14)
C21 0.040(2) 0.046(2) 0.0312(19) -0.0045(17) -0.0016(17) -0.0154(18)
C22 0.033(2) 0.041(2) 0.042(2) 0.0135(18) -0.0003(17) -0.0024(17)
C23 0.0214(16) 0.0232(16) 0.0298(17) 0.0011(14) -0.0001(14) -0.0065(13)
C24 0.0310(18) 0.0223(16) 0.0390(19) 0.0024(15) -0.0078(16) -0.0046(14)
C25 0.0254(18) 0.038(2) 0.0308(17) 0.0016(16) 0.0036(15) -0.0044(15)
C26 0.0205(17) 0.0255(17) 0.0300(17) 0.0037(14) -0.0001(13) -0.0047(13)
C27 0.0241(17) 0.0282(17) 0.0383(19) 0.0041(15) 0.0028(15) -0.0019(14)
C28 0.0166(17) 0.040(2) 0.051(2) 0.0115(18) 0.0064(16) 0.0014(15)
C29 0.0185(17) 0.035(2) 0.064(3) 0.0111(19) -0.0044(18) -0.0089(15)
C30 0.0249(18) 0.0287(18) 0.052(2) 0.0027(17) -0.0043(17) -0.0069(15)
C31 0.0220(16) 0.0267(17) 0.0361(19) 0.0023(15) -0.0014(14) -0.0028(13)
O3 0.0294(14) 0.0321(13) 0.0540(17) -0.0061(13) 0.0103(12) 0.0022(11)
C32 0.042(2) 0.044(2) 0.057(3) 0.001(2) 0.017(2) 0.011(2)
O4 0.0202(12) 0.0287(13) 0.0566(16) -0.0085(12) -0.0012(12) -0.0017(10)
C33 0.037(2) 0.035(2) 0.069(3) -0.021(2) -0.002(2) 0.0020(18)
C50 0.100(13) 0.106(14) 0.066(10) -0.046(10) -0.022(10) -0.022(11)
C51 0.15(2) 0.041(8) 0.091(12) -0.029(8) -0.013(13) 0.027(10)
C52 0.17(3) 0.23(4) 0.38(6) 0.22(4) 0.21(4) 0.10(3)
C53 0.125(18) 0.087(14) 0.21(3) -0.001(16) -0.11(2) 0.031(14)
C54 0.11(2) 0.17(3) 0.46(7) 0.10(4) 0.17(3) 0.08(2)
C55 0.116(19) 0.13(2) 0.14(2) 0.075(17) -0.009(15) 0.000(16)

loop_
_atom_type_symbol
_atom_type_description
_atom_type_scat_dispersion_real
_atom_type_scat_dispersion_imag
_atom_type_scat_source
C C 0.0033 0.0016 'International Tables Vol C Tables 4.2.6.8 and 6.1.1.4'
H H 0.0000 0.0000 'International Tables Vol C Tables 4.2.6.8 and 6.1.1.4'
B B 0.0013 0.0007 'International Tables Vol C Tables 4.2.6.8 and 6.1.1.4'
O O 0.0106 0.0060 'International Tables Vol C Tables 4.2.6.8 and 6.1.1.4'

loop_
_geom_angle_atom_site_label_1
_geom_angle_atom_site_label_2
_geom_angle_atom_site_label_3
_geom_angle
C14 B1 C13 119.9(3)
C14 B1 C1 120.2(3)
C13 B1 C1 119.9(3)
C2 C1 C6 122.5(3)
C2 C1 B1 119.8(3)
C6 C1 B1 117.7(3)
C1 C2 C3 118.4(3)
C1 C2 C20 122.8(3)
C3 C2 C20 118.8(3)
O1 C3 C4 120.4(3)
O1 C3 C2 122.3(3)
C4 C3 C2 117.4(3)
C5 C4 C3 122.7(4)
C4 C5 C6 121.2(3)
C7 C6 C5 122.1(3)
C7 C6 C1 120.3(3)
C5 C6 C1 117.6(3)
C6 C7 C8 124.5(3)
C6 C7 C26 119.8(3)
C8 C7 C26 115.7(3)
C9 C8 C13 118.7(3)
C9 C8 C7 121.3(3)
C13 C8 C7 119.9(3)
C8 C9 C10 119.8(3)
C9 C10 C11 121.1(3)
O2 C11 C10 118.9(3)
O2 C11 C12 120.5(3)
C10 C11 C12 120.5(3)
C13 C12 C11 117.6(3)
C13 C12 C23 121.9(3)
C11 C12 C23 120.5(3)
C12 C13 C8 122.1(3)
C12 C13 B1 120.5(3)
C8 C13 B1 117.4(3)
C15 C14 C19 122.0(3)
C15 C14 B1 119.2(3)
C19 C14 B1 118.7(3)
C16 C15 C14 117.9(3)
C16 C15 C23 119.1(3)
C14 C15 C23 123.0(3)
C17 C16 C15 120.0(3)
C18 C17 C16 122.4(3)
C17 C18 C19 120.0(3)
C18 C19 C14 117.7(3)
C18 C19 C20 119.5(3)
C14 C19 C20 122.8(3)
C19 C20 C2 115.6(3)
C19 C20 C21 108.0(3)
C2 C20 C21 108.0(3)
C19 C20 C22 107.0(3)
C2 C20 C22 107.6(3)
C21 C20 C22 110.6(3)
C15 C23 C24 107.6(3)
C15 C23 C25 107.5(3)
C24 C23 C25 109.9(3)
C15 C23 C12 115.3(3)
C24 C23 C12 107.5(3)
C25 C23 C12 109.0(3)
C27 C26 C31 119.0(3)
C27 C26 C7 120.9(3)
C31 C26 C7 120.1(3)
O3 C27 C28 124.3(3)
O3 C27 C26 114.9(3)
C28 C27 C26 120.9(3)
C27 C28 C29 118.8(4)
C30 C29 C28 121.7(4)
C29 C30 C31 118.9(4)
O4 C31 C30 124.3(3)
O4 C31 C26 115.0(3)
C30 C31 C26 120.7(3)
C27 O3 C32 117.5(3)
C31 O4 C33 117.4(3)
C50 C51 C52 126.2(16)
C53 C52 C51 114(3)
C52 C53 C54 103(3)
C55 C54 C53 121(3)

loop_
_geom_bond_atom_site_label_1
_geom_bond_atom_site_label_2
_geom_bond_distance
B1 C14 1.503(5)
B1 C13 1.526(5)
B1 C1 1.530(5)
C1 C2 1.370(5)
C1 C6 1.461(5)
C2 C3 1.479(5)
C2 C20 1.540(5)
C3 O1 1.251(5)
C3 C4 1.450(6)
C4 C5 1.338(6)
C5 C6 1.425(5)
C6 C7 1.373(5)
C7 C8 1.475(5)
C7 C26 1.497(5)
C8 C9 1.387(5)
C8 C13 1.431(4)
C9 C10 1.389(5)
C10 C11 1.404(5)
C11 O2 1.359(4)
C11 C12 1.409(5)
C12 C13 1.390(5)
C12 C23 1.553(4)
C14 C15 1.409(5)
C14 C19 1.412(5)
C15 C16 1.399(5)
C15 C23 1.542(5)
C16 C17 1.379(5)
C17 C18 1.369(5)
C18 C19 1.406(5)
C19 C20 1.531(5)
C20 C21 1.548(5)
C20 C22 1.552(6)
C23 C24 1.550(5)
C23 C25 1.550(5)
C26 C27 1.392(5)
C26 C31 1.401(5)
C27 O3 1.370(5)
C27 C28 1.389(5)
C28 C29 1.395(6)
C29 C30 1.379(6)
C30 C31 1.393(5)
C31 O4 1.355(4)
O3 C32 1.431(5)
O4 C33 1.435(5)
C50 C51 1.46(3)
C51 C52 1.59(3)
C52 C53 1.53(3)
C53 C54 1.58(3)
C54 C55 1.20(3)

loop_
_geom_torsion_atom_site_label_1
_geom_torsion_atom_site_label_2
_geom_torsion_atom_site_label_3
_geom_torsion_atom_site_label_4
_geom_torsion
C14 B1 C1 C2 -2.6(5)
C13 B1 C1 C2 176.3(3)
C14 B1 C1 C6 179.0(3)
C13 B1 C1 C6 -2.1(5)
C6 C1 C2 C3 0.0(5)
B1 C1 C2 C3 -178.3(3)
C6 C1 C2 C20 178.3(3)
B1 C1 C2 C20 0.0(5)
C1 C2 C3 O1 176.3(4)
C20 C2 C3 O1 -2.0(6)
C1 C2 C3 C4 -3.9(6)
C20 C2 C3 C4 177.8(4)
O1 C3 C4 C5 -176.2(4)
C2 C3 C4 C5 4.0(7)
C3 C4 C5 C6 -0.1(7)
C4 C5 C6 C7 174.6(4)
C4 C5 C6 C1 -3.9(6)
C2 C1 C6 C7 -174.6(4)
B1 C1 C6 C7 3.7(5)
C2 C1 C6 C5 3.9(5)
B1 C1 C6 C5 -177.8(3)
C5 C6 C7 C8 -179.5(3)
C1 C6 C7 C8 -1.0(5)
C5 C6 C7 C26 -1.0(5)
C1 C6 C7 C26 177.4(3)
C6 C7 C8 C9 179.2(3)
C26 C7 C8 C9 0.7(5)
C6 C7 C8 C13 -3.7(5)
C26 C7 C8 C13 177.8(3)
C13 C8 C9 C10 -1.9(5)
C7 C8 C9 C10 175.2(3)
C8 C9 C10 C11 0.3(5)
C9 C10 C11 O2 -176.7(3)
C9 C10 C11 C12 2.1(5)
O2 C11 C12 C13 176.1(3)
C10 C11 C12 C13 -2.7(5)
O2 C11 C12 C23 -2.3(5)
C10 C11 C12 C23 178.9(3)
C11 C12 C13 C8 1.0(5)
C23 C12 C13 C8 179.4(3)
C11 C12 C13 B1 -180.0(3)
C23 C12 C13 B1 -1.6(5)
C9 C8 C13 C12 1.3(5)
C7 C8 C13 C12 -175.9(3)
C9 C8 C13 B1 -177.7(3)
C7 C8 C13 B1 5.1(4)
C14 B1 C13 C12 -2.5(5)
C1 B1 C13 C12 178.6(3)
C14 B1 C13 C8 176.6(3)
C1 B1 C13 C8 -2.3(5)
C13 B1 C14 C15 3.1(5)
C1 B1 C14 C15 -178.0(3)
C13 B1 C14 C19 -176.5(3)
C1 B1 C14 C19 2.3(5)
C19 C14 C15 C16 -0.5(5)
B1 C14 C15 C16 179.9(3)
C19 C14 C15 C23 180.0(3)
B1 C14 C15 C23 0.4(5)
C14 C15 C16 C17 0.4(5)
C23 C15 C16 C17 180.0(3)
C15 C16 C17 C18 0.1(6)
C16 C17 C18 C19 -0.6(6)
C17 C18 C19 C14 0.5(5)
C17 C18 C19 C20 179.8(4)
C15 C14 C19 C18 0.0(5)
B1 C14 C19 C18 179.6(3)
C15 C14 C19 C20 -179.2(3)
B1 C14 C19 C20 0.4(5)
C18 C19 C20 C2 178.0(3)
C14 C19 C20 C2 -2.8(5)
C18 C19 C20 C21 57.0(4)
C14 C19 C20 C21 -123.8(4)
C18 C19 C20 C22 -62.2(4)
C14 C19 C20 C22 117.0(4)
C1 C2 C20 C19 2.6(5)
C3 C2 C20 C19 -179.2(3)
C1 C2 C20 C21 123.6(4)
C3 C2 C20 C21 -58.1(4)
C1 C2 C20 C22 -116.9(4)
C3 C2 C20 C22 61.4(4)
C16 C15 C23 C24 -63.7(4)
C14 C15 C23 C24 115.8(3)
C16 C15 C23 C25 54.6(4)
C14 C15 C23 C25 -125.8(3)
C16 C15 C23 C12 176.3(3)
C14 C15 C23 C12 -4.1(5)
C13 C12 C23 C15 4.7(4)
C11 C12 C23 C15 -176.9(3)
C13 C12 C23 C24 -115.3(3)
C11 C12 C23 C24 63.1(4)
C13 C12 C23 C25 125.6(3)
C11 C12 C23 C25 -56.0(4)
C6 C7 C26 C27 82.2(4)
C8 C7 C26 C27 -99.2(4)
C6 C7 C26 C31 -100.8(4)
C8 C7 C26 C31 77.8(4)
C31 C26 C27 O3 178.7(3)
C7 C26 C27 O3 -4.3(5)
C31 C26 C27 C28 -1.7(5)
C7 C26 C27 C28 175.4(3)
O3 C27 C28 C29 179.6(4)
C26 C27 C28 C29 0.0(6)
C27 C28 C29 C30 1.2(6)
C28 C29 C30 C31 -0.6(6)
C29 C30 C31 O4 179.3(4)
C29 C30 C31 C26 -1.2(6)
C27 C26 C31 O4 -178.1(3)
C7 C26 C31 O4 4.8(5)
C27 C26 C31 C30 2.3(5)
C7 C26 C31 C30 -174.8(3)
C28 C27 O3 C32 0.6(6)
C26 C27 O3 C32 -179.7(3)
C30 C31 O4 C33 -1.8(6)
C26 C31 O4 C33 178.6(4)
C50 C51 C52 C53 145(2)
C51 C52 C53 C54 -154(2)
C52 C53 C54 C55 -152(4)
